data_9001235
loop_
_publ_author_name
'Post, J. E.'
'Bish, D. L.'

_publ_section_title
;
 Rietveld refinement of the coronadite structure
 sample from Morocco
;
_journal_name_full 'American Mineralogist'
_journal_page_first 913
_journal_page_last 917
_journal_volume 74
_journal_year 1989
_chemical_formula_sum 'Mn2 O4 Pb0.268'
_chemical_name_mineral Coronadite
_space_group_IT_number 12
_symmetry_space_group_name_Hall '-I 2y'
_symmetry_space_group_name_H-M 'I 1 2/m 1'
_cell_angle_alpha 90
_cell_angle_beta 90.39
_cell_angle_gamma 90
_cell_length_a 9.938
_cell_length_b 2.8678
_cell_length_c 9.834
_cell_formula_units_Z 4
_cell_volume 280.264
_database_code_amcsd 0001262
_exptl_crystal_density_diffrn 5.437
_cod_original_formula_sum 'Mn2 Pb.268 O4'
_cod_database_code 9001235

loop_
_space_group_symop_operation_xyz
x,y,z
1/2+x,1/2+y,1/2+z
x,-y,z
1/2+x,1/2-y,1/2+z
-x,y,-z
1/2-x,1/2+y,1/2-z
-x,-y,-z
1/2-x,1/2-y,1/2-z

loop_
_atom_site_label
_atom_site_fract_x
_atom_site_fract_y
_atom_site_fract_z
_atom_site_occupancy
Mn1 0.85200 0.00000 0.33300 1.00000
Mn2 0.33300 0.00000 0.15600 1.00000
Pb 0.00000 0.21400 0.00000 0.26800
O1 0.63700 0.00000 0.29400 1.00000
O2 0.65700 0.00000 0.05100 1.00000
O3 0.28400 0.00000 0.32700 1.00000
O4 0.03400 0.00000 0.32900 1.00000

loop_
_cod_related_entry_id
_cod_related_entry_database
_cod_related_entry_code
1 AMCSD 0001262
